data_4120829
loop_
_publ_author_name
'Anthony R. Mazzotti'
'Michael G. Campbell'
'Pingping Tang'
'Jennifer M. Murphy'
'Tobias Ritter'

_publ_section_title
;
 Palladium(III)-Catalyzed Fluorination of Arylboronic Acid Derivatives
;
_journal_name_full 'Journal of the American Chemical Society'
_journal_page_first 14012
_journal_page_last 14015
_journal_paper_doi 10.1021/ja405919z
_journal_volume 135
_journal_year 2013
_chemical_formula_sum 'C32 H25 B4 F16 N7 Na Pd'
_chemical_formula_weight 984.22
_chemical_name_systematic
; 
 ? 
;
_space_group_IT_number 2
_symmetry_cell_setting triclinic
_symmetry_space_group_name_Hall '-P 1'
_symmetry_space_group_name_H-M 'P -1'
_atom_sites_solution_hydrogens geom
_atom_sites_solution_primary direct
_atom_sites_solution_secondary difmap
_audit_creation_method SHELXL-97
_cell_angle_alpha 104.147(2)
_cell_angle_beta 103.269(2)
_cell_angle_gamma 100.107(2)
_cell_formula_units_Z 2
_cell_length_a 9.7835(14)
_cell_length_b 12.3525(17)
_cell_length_c 16.842(2)
_cell_measurement_reflns_used 2071
_cell_measurement_temperature 100(1)
_cell_measurement_theta_max 24.81
_cell_measurement_theta_min 2.474
_cell_volume 1862.2(4)
_computing_cell_refinement 'SAINT 7.46A (Bruker-AXS, 2009)'
_computing_data_collection 'APEX2 v2009.3.0 (Bruker-AXS, 2009)'
_computing_data_reduction 'SAINT 7.46A (Bruker-AXS, 2009)'
_computing_molecular_graphics 'Bruker SHELXTL'
_computing_publication_material 'Bruker SHELXTL'
_computing_structure_refinement 'SHELXL-97 (Sheldrick, 2008)'
_computing_structure_solution 'SHELXS-97 (Sheldrick, 2008)'
_diffrn_ambient_temperature 100(1)
_diffrn_measured_fraction_theta_full 0.996
_diffrn_measured_fraction_theta_max 0.996
_diffrn_measurement_device_type 'CCD area detector'
_diffrn_measurement_method 'phi and omega scans'
_diffrn_radiation_monochromator graphite
_diffrn_radiation_source 'fine-focus sealed tube'
_diffrn_radiation_type MoK\a
_diffrn_radiation_wavelength 0.71073
_diffrn_reflns_av_R_equivalents 0.0442
_diffrn_reflns_av_sigmaI/netI 0.0491
_diffrn_reflns_limit_h_max 11
_diffrn_reflns_limit_h_min -11
_diffrn_reflns_limit_k_max 14
_diffrn_reflns_limit_k_min -15
_diffrn_reflns_limit_l_max 20
_diffrn_reflns_limit_l_min -20
_diffrn_reflns_number 21336
_diffrn_reflns_theta_full 25.73
_diffrn_reflns_theta_max 25.73
_diffrn_reflns_theta_min 1.30
_exptl_absorpt_coefficient_mu 0.628
_exptl_absorpt_correction_T_max 0.9284
_exptl_absorpt_correction_T_min 0.8438
_exptl_absorpt_correction_type numerical
_exptl_absorpt_process_details 'SADABS (Sheldrick, 2009)'
_exptl_crystal_colour red
_exptl_crystal_density_diffrn 1.755
_exptl_crystal_description block
_exptl_crystal_F_000 974
_exptl_crystal_size_max 0.28
_exptl_crystal_size_mid 0.16
_exptl_crystal_size_min 0.12
_refine_diff_density_max 1.322
_refine_diff_density_min -1.374
_refine_diff_density_rms 0.106
_refine_ls_extinction_method none
_refine_ls_goodness_of_fit_ref 1.056
_refine_ls_hydrogen_treatment constr
_refine_ls_matrix_type full
_refine_ls_number_parameters 573
_refine_ls_number_reflns 7078
_refine_ls_number_restraints 0
_refine_ls_restrained_S_all 1.056
_refine_ls_R_factor_all 0.0554
_refine_ls_R_factor_gt 0.0456
_refine_ls_shift/su_max 0.001
_refine_ls_shift/su_mean 0.000
_refine_ls_structure_factor_coef Fsqd
_refine_ls_weighting_details 'calc w=1/[\s^2^(Fo^2^)+(0.0506P)^2^+4.6377P] where P=(Fo^2^+2Fc^2^)/3'
_refine_ls_weighting_scheme calc
_refine_ls_wR_factor_gt 0.1106
_refine_ls_wR_factor_ref 0.1166
_reflns_number_gt 6045
_reflns_number_total 7078
_reflns_threshold_expression >2sigma(I)
_cod_data_source_file ja405919z_si_005.cif
_cod_data_source_block mgc
_cod_database_code 4120829

loop_
_symmetry_equiv_pos_as_xyz
'x, y, z'
'-x, -y, -z'

loop_
_atom_site_label
_atom_site_type_symbol
_atom_site_fract_x
_atom_site_fract_y
_atom_site_fract_z
_atom_site_U_iso_or_equiv
_atom_site_adp_type
_atom_site_occupancy
_atom_site_symmetry_multiplicity
_atom_site_calc_flag
_atom_site_refinement_flags
_atom_site_disorder_assembly
_atom_site_disorder_group
C0AA C 0.8757(4) 0.1900(3) 0.8830(2) 0.0163(8) Uani 1 1 d . . .
C1AA C 0.9654(4) 0.4580(3) 0.8302(3) 0.0193(8) Uani 1 1 d . . .
H1AA H 0.9258 0.4889 0.7863 0.023 Uiso 1 1 calc R . .
C2AA C 0.9623(4) 0.1166(3) 0.6698(3) 0.0195(8) Uani 1 1 d . . .
H2AA H 0.9517 0.0721 0.7078 0.023 Uiso 1 1 calc R . .
C3AA C 0.9931(4) 0.2457(3) 0.5608(2) 0.0199(8) Uani 1 1 d . . .
H3AA H 1.0030 0.2912 0.5235 0.024 Uiso 1 1 calc R . .
C4AA C 0.3482(4) -0.0356(3) 0.5623(3) 0.0199(8) Uani 1 1 d . . .
H4AA H 0.2753 -0.0485 0.5105 0.024 Uiso 1 1 calc R . .
C5AA C 1.1470(5) 0.4770(4) 0.9573(3) 0.0228(9) Uani 1 1 d . . .
H5AA H 1.2322 0.5206 1.0017 0.027 Uiso 1 1 calc R . .
C6AA C 0.6773(4) 0.0373(3) 0.7918(2) 0.0165(8) Uani 1 1 d . . .
C7AA C 0.6097(4) 0.4777(3) 0.6095(3) 0.0199(8) Uani 1 1 d . . .
H7AA H 0.5460 0.5274 0.6124 0.024 Uiso 1 1 calc R . .
C9 C 1.0611(5) 0.1020(4) 0.6234(3) 0.0236(9) Uani 1 1 d . . .
H9 H 1.1178 0.0478 0.6293 0.028 Uiso 1 1 calc R . .
C11 C 0.4575(5) 0.2828(4) 0.8039(3) 0.0253(9) Uani 1 1 d . . .
H11 H 0.4779 0.2310 0.8358 0.030 Uiso 1 1 calc R . .
C14 C 0.8201(5) 0.0168(4) 0.9200(3) 0.0229(9) Uani 1 1 d . . .
H14 H 0.8391 -0.0274 0.9584 0.027 Uiso 1 1 calc R . .
C16 C 0.9056(4) 0.1267(3) 0.9392(3) 0.0208(9) Uani 1 1 d . . .
H16 H 0.9835 0.1582 0.9902 0.025 Uiso 1 1 calc R . .
C17 C 0.3393(5) 0.3285(4) 0.8072(3) 0.0332(11) Uani 1 1 d . . .
H17 H 0.2787 0.3083 0.8407 0.040 Uiso 1 1 calc R . .
C21 C 0.3450(4) -0.1156(3) 0.6076(3) 0.0204(8) Uani 1 1 d . . .
H21 H 0.2691 -0.1839 0.5872 0.025 Uiso 1 1 calc R . .
C23 C 0.3983(4) 0.4299(4) 0.7110(3) 0.0245(9) Uani 1 1 d . . .
H23 H 0.3786 0.4805 0.6778 0.029 Uiso 1 1 calc R . .
C24 C 0.7964(4) 0.4115(3) 0.5557(2) 0.0189(8) Uani 1 1 d . . .
H24 H 0.8594 0.4144 0.5205 0.023 Uiso 1 1 calc R . .
C25 C 1.0803(4) 0.3674(3) 0.9558(3) 0.0198(8) Uani 1 1 d . . .
H25 H 1.1199 0.3344 0.9985 0.024 Uiso 1 1 calc R . .
C26 C 1.0761(5) 0.1669(4) 0.5686(3) 0.0233(9) Uani 1 1 d . . .
H26 H 1.1434 0.1576 0.5362 0.028 Uiso 1 1 calc R . .
C27 C 0.4601(4) 0.0632(3) 0.5943(2) 0.0185(8) Uani 1 1 d . . .
H27 H 0.4635 0.1182 0.5636 0.022 Uiso 1 1 calc R . .
C28 C 1.0888(5) 0.5223(3) 0.8939(3) 0.0225(9) Uani 1 1 d . . .
H28 H 1.1335 0.5972 0.8942 0.027 Uiso 1 1 calc R . .
C29 C 0.3107(5) 0.4045(4) 0.7608(3) 0.0344(11) Uani 1 1 d . . .
H29 H 0.2314 0.4388 0.7632 0.041 Uiso 1 1 calc R . .
C31 C 0.7071(4) -0.0297(3) 0.8455(3) 0.0208(9) Uani 1 1 d . . .
H31 H 0.6508 -0.1064 0.8314 0.025 Uiso 1 1 calc R . .
C32 C 0.4519(4) -0.0957(3) 0.6822(2) 0.0186(8) Uani 1 1 d . . .
H32 H 0.4509 -0.1506 0.7131 0.022 Uiso 1 1 calc R . .
C34 C 0.7026(4) 0.4833(3) 0.5592(3) 0.0223(9) Uani 1 1 d . . .
H34 H 0.7021 0.5365 0.5269 0.027 Uiso 1 1 calc R . .
C35 C 0.8955(4) 0.2570(3) 0.6081(2) 0.0158(8) Uani 1 1 d . . .
C36 C 0.6104(4) 0.3991(3) 0.6555(2) 0.0169(8) Uani 1 1 d . . .
C38 C 0.7975(4) 0.3354(3) 0.6041(2) 0.0161(8) Uani 1 1 d . . .
C39 C 0.5605(4) 0.0041(3) 0.7120(2) 0.0155(8) Uani 1 1 d . . .
C40 C 0.5142(4) 0.3817(3) 0.7095(2) 0.0178(8) Uani 1 1 d . . .
C41 C 0.9553(4) 0.3070(3) 0.8910(2) 0.0160(8) Uani 1 1 d . . .
N8 N 0.8997(3) 0.3522(3) 0.8289(2) 0.0173(7) Uani 1 1 d . . .
N12 N 0.5630(3) 0.0830(3) 0.6668(2) 0.0165(7) Uani 1 1 d . . .
N13 N 0.8812(3) 0.1928(3) 0.6619(2) 0.0160(7) Uani 1 1 d . . .
N15 N 0.7621(3) 0.1440(3) 0.8126(2) 0.0157(7) Uani 1 1 d . . .
N18 N 0.7047(3) 0.3308(3) 0.65239(19) 0.0141(6) Uani 1 1 d . . .
N22 N 0.5440(4) 0.3092(3) 0.7568(2) 0.0183(7) Uani 1 1 d . . .
Pd19 Pd 0.72549(3) 0.23434(2) 0.732405(18) 0.01471(10) Uani 1 1 d . . .
B48 B -0.1580(5) 0.3784(4) 0.3299(3) 0.0239(10) Uani 1 1 d . . .
B62 B -0.1960(6) -0.0066(5) 0.1678(4) 0.0320(12) Uani 1 1 d . . .
B67 B 0.2573(5) 0.3315(4) 0.1707(3) 0.0229(10) Uani 1 1 d . A .
B71 B 0.2806(5) 0.1959(4) 0.4025(3) 0.0244(10) Uani 1 1 d . . .
F0AA F 0.3855(3) 0.3207(2) 0.21856(15) 0.0290(6) Uani 1 1 d . . .
F1 F -0.0746(3) 0.3252(3) 0.37906(17) 0.0428(7) Uani 1 1 d . A .
F2 F -0.1702(13) 0.3165(12) 0.2425(4) 0.052(3) Uani 0.52(2) 1 d P A 1
F3 F -0.2916(14) 0.3591(12) 0.3409(9) 0.040(3) Uani 0.52(2) 1 d P A 1
F4 F -0.1042(7) 0.4918(5) 0.3373(10) 0.051(4) Uani 0.52(2) 1 d P A 1
F2B F -0.1308(8) 0.4895(6) 0.3877(7) 0.035(3) Uani 0.48(2) 1 d P A 2
F3B F -0.0971(15) 0.3822(13) 0.2674(8) 0.051(4) Uani 0.48(2) 1 d P A 2
F4B F -0.3017(14) 0.3318(10) 0.3021(10) 0.040(3) Uani 0.48(2) 1 d P A 2
F30 F 0.1785(3) 0.2504(2) 0.42860(19) 0.0423(7) Uani 1 1 d . A .
F33 F 0.4118(3) 0.2713(2) 0.4254(2) 0.0485(8) Uani 1 1 d . A .
F37 F 0.2279(4) 0.1522(3) 0.31316(19) 0.0513(6) Uani 1 1 d . A .
F49 F 0.2897(3) 0.1037(2) 0.43470(16) 0.0324(6) Uani 1 1 d . A .
F63 F -0.1373(3) 0.0484(2) 0.25633(18) 0.0420(7) Uani 1 1 d . A .
F64 F -0.3443(3) -0.0254(3) 0.1488(2) 0.0552(9) Uani 1 1 d . A .
F65 F -0.1560(4) -0.1093(3) 0.1470(2) 0.0515(8) Uani 1 1 d . A .
F66 F -0.1379(4) 0.0705(3) 0.12933(19) 0.0513(6) Uani 1 1 d . A .
F68 F 0.2002(3) 0.2388(2) 0.09722(17) 0.0372(7) Uani 1 1 d . . .
F69 F 0.1570(3) 0.3347(2) 0.21884(19) 0.0393(7) Uani 1 1 d . . .
F70 F 0.2770(3) 0.43341(19) 0.14831(15) 0.0251(5) Uani 1 1 d . . .
Na58 Na 0.02140(19) 0.22185(15) 0.27254(11) 0.0296(4) Uani 1 1 d . A .
C59 C 0.4770(6) 0.8263(5) 0.9302(4) 0.0482(14) Uani 1 1 d . . .
H59A H 0.4781 0.7637 0.8819 0.072 Uiso 1 1 calc R . .
H59B H 0.5767 0.8669 0.9639 0.072 Uiso 1 1 calc R . .
H59C H 0.4273 0.8802 0.9088 0.072 Uiso 1 1 calc R . .
C60 C 0.4012(5) 0.7790(4) 0.9837(3) 0.0284(10) Uani 1 1 d . . .
N61 N 0.3419(4) 0.7406(4) 1.0250(3) 0.0344(9) Uani 1 1 d . . .

loop_
_atom_site_aniso_label
_atom_site_aniso_U_11
_atom_site_aniso_U_22
_atom_site_aniso_U_33
_atom_site_aniso_U_23
_atom_site_aniso_U_13
_atom_site_aniso_U_12
C0AA 0.0178(19) 0.016(2) 0.0172(19) 0.0052(15) 0.0062(16) 0.0075(16)
C1AA 0.025(2) 0.016(2) 0.022(2) 0.0099(16) 0.0086(17) 0.0095(17)
C2AA 0.024(2) 0.016(2) 0.023(2) 0.0100(16) 0.0082(17) 0.0093(17)
C3AA 0.022(2) 0.019(2) 0.019(2) 0.0075(16) 0.0072(17) 0.0010(17)
C4AA 0.020(2) 0.021(2) 0.0171(19) 0.0044(16) 0.0025(16) 0.0057(17)
C5AA 0.022(2) 0.021(2) 0.021(2) 0.0034(17) 0.0039(17) 0.0028(17)
C6AA 0.0185(19) 0.0117(19) 0.021(2) 0.0041(15) 0.0087(16) 0.0062(15)
C7AA 0.021(2) 0.0126(19) 0.024(2) 0.0076(16) -0.0002(17) 0.0048(16)
C9 0.023(2) 0.023(2) 0.029(2) 0.0096(18) 0.0077(18) 0.0122(18)
C11 0.031(2) 0.019(2) 0.025(2) 0.0056(17) 0.0086(19) 0.0031(18)
C14 0.027(2) 0.018(2) 0.026(2) 0.0118(17) 0.0059(18) 0.0082(18)
C16 0.024(2) 0.018(2) 0.022(2) 0.0086(17) 0.0040(17) 0.0089(17)
C17 0.033(3) 0.035(3) 0.035(3) 0.008(2) 0.017(2) 0.007(2)
C21 0.022(2) 0.013(2) 0.024(2) 0.0054(16) 0.0074(17) 0.0008(16)
C23 0.020(2) 0.025(2) 0.031(2) 0.0107(19) 0.0056(18) 0.0103(18)
C24 0.021(2) 0.018(2) 0.0180(19) 0.0084(16) 0.0037(16) 0.0013(16)
C25 0.027(2) 0.015(2) 0.020(2) 0.0082(16) 0.0080(17) 0.0070(17)
C26 0.025(2) 0.026(2) 0.023(2) 0.0063(18) 0.0125(18) 0.0082(18)
C27 0.024(2) 0.017(2) 0.021(2) 0.0095(16) 0.0098(17) 0.0090(17)
C28 0.028(2) 0.014(2) 0.029(2) 0.0091(17) 0.0131(19) 0.0054(17)
C29 0.031(3) 0.035(3) 0.041(3) 0.007(2) 0.015(2) 0.016(2)
C31 0.025(2) 0.014(2) 0.026(2) 0.0088(17) 0.0081(18) 0.0048(17)
C32 0.022(2) 0.0137(19) 0.023(2) 0.0092(16) 0.0079(17) 0.0037(16)
C34 0.026(2) 0.015(2) 0.022(2) 0.0087(17) 0.0002(18) 0.0014(17)
C35 0.0153(19) 0.0143(19) 0.0158(19) 0.0040(15) 0.0023(15) 0.0022(15)
C36 0.0170(19) 0.0126(19) 0.0165(19) 0.0021(15) -0.0013(16) 0.0031(15)
C38 0.0148(19) 0.0131(19) 0.0162(19) 0.0031(15) 0.0002(15) 0.0004(15)
C39 0.022(2) 0.0104(18) 0.0196(19) 0.0060(15) 0.0114(16) 0.0074(15)
C40 0.018(2) 0.0108(19) 0.020(2) 0.0013(15) 0.0009(16) 0.0021(15)
C41 0.020(2) 0.0108(18) 0.0196(19) 0.0067(15) 0.0070(16) 0.0066(15)
N8 0.0189(17) 0.0176(17) 0.0194(17) 0.0081(14) 0.0078(14) 0.0081(14)
N12 0.0178(17) 0.0136(16) 0.0198(17) 0.0060(13) 0.0070(14) 0.0049(13)
N13 0.0151(16) 0.0174(17) 0.0160(16) 0.0065(13) 0.0038(13) 0.0043(13)
N15 0.0172(16) 0.0131(16) 0.0197(17) 0.0052(13) 0.0074(14) 0.0073(13)
N18 0.0152(16) 0.0091(15) 0.0168(16) 0.0040(13) 0.0021(13) 0.0029(12)
N22 0.0215(18) 0.0116(16) 0.0216(17) 0.0044(13) 0.0056(14) 0.0047(13)
Pd19 0.01597(16) 0.01063(16) 0.01768(16) 0.00450(11) 0.00376(12) 0.00457(11)
B48 0.025(3) 0.016(2) 0.034(3) 0.013(2) 0.008(2) 0.006(2)
B62 0.037(3) 0.030(3) 0.034(3) 0.014(2) 0.011(2) 0.011(2)
B67 0.023(2) 0.019(2) 0.021(2) 0.0057(19) -0.001(2) 0.0018(19)
B71 0.026(3) 0.022(3) 0.030(3) 0.013(2) 0.009(2) 0.010(2)
F0AA 0.0302(14) 0.0232(13) 0.0300(14) 0.0092(11) -0.0011(11) 0.0080(11)
F1 0.0504(18) 0.0584(19) 0.0349(15) 0.0235(14) 0.0124(14) 0.0384(16)
F2 0.058(6) 0.066(7) 0.030(3) 0.010(4) -0.002(3) 0.036(5)
F3 0.031(4) 0.042(7) 0.066(7) 0.036(6) 0.022(6) 0.018(5)
F4 0.028(3) 0.024(3) 0.094(9) 0.029(4) 0.000(4) 0.001(2)
F2B 0.030(4) 0.018(3) 0.049(6) 0.004(3) -0.002(3) 0.008(3)
F3B 0.070(7) 0.075(8) 0.047(6) 0.047(6) 0.042(6) 0.045(7)
F4B 0.025(4) 0.019(4) 0.068(8) 0.010(5) -0.002(6) 0.003(3)
F30 0.0544(18) 0.0391(17) 0.0580(19) 0.0269(15) 0.0361(16) 0.0295(14)
F33 0.0345(16) 0.0276(15) 0.077(2) 0.0065(15) 0.0145(16) 0.0049(13)
F37 0.0654(15) 0.0587(15) 0.0428(13) 0.0291(11) 0.0202(11) 0.0221(12)
F49 0.0444(16) 0.0283(14) 0.0346(14) 0.0199(12) 0.0120(13) 0.0187(12)
F63 0.0496(18) 0.0323(16) 0.0395(16) 0.0132(13) 0.0011(14) 0.0102(14)
F64 0.0321(17) 0.050(2) 0.072(2) 0.0120(17) 0.0022(16) 0.0065(15)
F65 0.058(2) 0.0404(18) 0.060(2) 0.0094(15) 0.0262(17) 0.0186(15)
F66 0.0654(15) 0.0587(15) 0.0428(13) 0.0291(11) 0.0202(11) 0.0221(12)
F68 0.0482(17) 0.0148(13) 0.0342(15) 0.0034(11) -0.0101(13) 0.0057(12)
F69 0.0419(16) 0.0374(16) 0.0566(18) 0.0313(14) 0.0242(14) 0.0172(13)
F70 0.0306(13) 0.0163(12) 0.0271(13) 0.0094(10) 0.0036(11) 0.0047(10)
Na58 0.0355(10) 0.0266(9) 0.0393(10) 0.0193(8) 0.0179(8) 0.0159(8)
C59 0.048(3) 0.058(4) 0.052(3) 0.030(3) 0.026(3) 0.015(3)
C60 0.024(2) 0.030(2) 0.030(2) 0.006(2) 0.008(2) 0.0065(19)
N61 0.029(2) 0.037(2) 0.032(2) 0.0050(18) 0.0084(18) 0.0023(18)

loop_
_atom_type_symbol
_atom_type_description
_atom_type_scat_dispersion_real
_atom_type_scat_dispersion_imag
_atom_type_scat_source
C C 0.0033 0.0016 'International Tables Vol C Tables 4.2.6.8 and 6.1.1.4'
B B 0.0013 0.0007 'International Tables Vol C Tables 4.2.6.8 and 6.1.1.4'
F F 0.0171 0.0103 'International Tables Vol C Tables 4.2.6.8 and 6.1.1.4'
N N 0.0061 0.0033 'International Tables Vol C Tables 4.2.6.8 and 6.1.1.4'
Na Na 0.0362 0.0249 'International Tables Vol C Tables 4.2.6.8 and 6.1.1.4'
Pd Pd -0.9988 1.0072 'International Tables Vol C Tables 4.2.6.8 and 6.1.1.4'
H H 0.0000 0.0000 'International Tables Vol C Tables 4.2.6.8 and 6.1.1.4'

loop_
_geom_angle_atom_site_label_1
_geom_angle_atom_site_label_2
_geom_angle_atom_site_label_3
_geom_angle
N15 C0AA C16 119.0(4)
N15 C0AA C41 113.9(3)
C16 C0AA C41 127.1(4)
N8 C1AA C28 121.3(4)
N8 C1AA H1AA 119.4
C28 C1AA H1AA 119.4
N13 C2AA C9 120.9(4)
N13 C2AA H2AA 119.6
C9 C2AA H2AA 119.6
C35 C3AA C26 118.9(4)
C35 C3AA H3AA 120.5
C26 C3AA H3AA 120.5
C27 C4AA C21 118.5(4)
C27 C4AA H4AA 120.8
C21 C4AA H4AA 120.8
C28 C5AA C25 119.5(4)
C28 C5AA H5AA 120.2
C25 C5AA H5AA 120.2
N15 C6AA C31 118.8(4)
N15 C6AA C39 114.6(3)
C31 C6AA C39 126.6(4)
C34 C7AA C36 119.4(4)
C34 C7AA H7AA 120.3
C36 C7AA H7AA 120.3
C26 C9 C2AA 119.2(4)
C26 C9 H9 120.4
C2AA C9 H9 120.4
N22 C11 C17 121.9(4)
N22 C11 H11 119.1
C17 C11 H11 119.1
C16 C14 C31 120.7(4)
C16 C14 H14 119.6
C31 C14 H14 119.6
C0AA C16 C14 118.9(4)
C0AA C16 H16 120.5
C14 C16 H16 120.5
C11 C17 C29 118.7(4)
C11 C17 H17 120.6
C29 C17 H17 120.6
C32 C21 C4AA 119.8(4)
C32 C21 H21 120.1
C4AA C21 H21 120.1
C40 C23 C29 119.6(4)
C40 C23 H23 120.2
C29 C23 H23 120.2
C34 C24 C38 119.3(4)
C34 C24 H24 120.3
C38 C24 H24 120.3
C41 C25 C5AA 118.8(4)
C41 C25 H25 120.6
C5AA C25 H25 120.6
C9 C26 C3AA 119.8(4)
C9 C26 H26 120.1
C3AA C26 H26 120.1
N12 C27 C4AA 121.8(4)
N12 C27 H27 119.1
C4AA C27 H27 119.1
C1AA C28 C5AA 119.4(4)
C1AA C28 H28 120.3
C5AA C28 H28 120.3
C23 C29 C17 119.3(4)
C23 C29 H29 120.3
C17 C29 H29 120.3
C6AA C31 C14 118.9(4)
C6AA C31 H31 120.5
C14 C31 H31 120.5
C21 C32 C39 119.7(4)
C21 C32 H32 120.1
C39 C32 H32 120.1
C7AA C34 C24 120.2(4)
C7AA C34 H34 119.9
C24 C34 H34 119.9
N13 C35 C3AA 121.0(4)
N13 C35 C38 114.6(3)
C3AA C35 C38 124.4(4)
N18 C36 C7AA 119.5(4)
N18 C36 C40 115.4(3)
C7AA C36 C40 125.1(4)
N18 C38 C24 119.4(3)
N18 C38 C35 115.9(3)
C24 C38 C35 124.7(3)
C32 C39 N12 120.2(4)
C32 C39 C6AA 125.0(3)
N12 C39 C6AA 114.8(3)
N22 C40 C23 120.8(4)
N22 C40 C36 115.3(3)
C23 C40 C36 123.8(4)
N8 C41 C25 121.1(3)
N8 C41 C0AA 115.5(3)
C25 C41 C0AA 123.4(3)
C1AA N8 C41 119.9(3)
C1AA N8 Pd19 127.4(3)
C41 N8 Pd19 112.4(3)
C27 N12 C39 120.0(3)
C27 N12 Pd19 127.3(3)
C39 N12 Pd19 112.4(3)
C2AA N13 C35 120.2(3)
C2AA N13 Pd19 126.9(3)
C35 N13 Pd19 112.9(2)
C6AA N15 C0AA 123.6(3)
C6AA N15 Pd19 118.2(3)
C0AA N15 Pd19 118.1(3)
C38 N18 C36 122.1(3)
C38 N18 Pd19 118.4(2)
C36 N18 Pd19 119.1(3)
C11 N22 C40 119.6(3)
C11 N22 Pd19 127.9(3)
C40 N22 Pd19 112.2(2)
N15 Pd19 N18 175.58(13)
N15 Pd19 N8 79.84(13)
N18 Pd19 N8 96.80(12)
N15 Pd19 N12 79.79(13)
N18 Pd19 N12 103.58(12)
N8 Pd19 N12 159.62(12)
N15 Pd19 N13 99.17(12)
N18 Pd19 N13 77.72(12)
N8 Pd19 N13 87.40(12)
N12 Pd19 N13 96.55(12)
N15 Pd19 N22 105.94(12)
N18 Pd19 N22 77.41(12)
N8 Pd19 N22 100.55(12)
N12 Pd19 N22 84.39(12)
N13 Pd19 N22 154.60(12)
F3B B48 F4B 113.7(7)
F3B B48 F3 139.0(7)
F4B B48 F3 27.2(4)
F3B B48 F4 71.9(6)
F4B B48 F4 120.4(7)
F3 B48 F4 112.1(6)
F3B B48 F1 104.1(5)
F4B B48 F1 116.7(7)
F3 B48 F1 108.0(6)
F4 B48 F1 118.7(5)
F3B B48 F2B 111.0(6)
F4B B48 F2B 109.0(6)
F3 B48 F2B 86.8(6)
F4 B48 F2B 39.8(4)
F1 B48 F2B 101.7(5)
F3B B48 F2 38.2(4)
F4B B48 F2 80.7(6)
F3 B48 F2 107.9(6)
F4 B48 F2 104.9(6)
F1 B48 F2 104.4(4)
F2B B48 F2 144.0(6)
F3B B48 Na58 55.6(4)
F4B B48 Na58 114.9(6)
F3 B48 Na58 132.7(6)
F4 B48 Na58 114.7(6)
F1 B48 Na58 53.2(2)
F2B B48 Na58 135.8(4)
F2 B48 Na58 53.2(3)
F64 B62 F65 110.9(4)
F64 B62 F66 111.7(4)
F65 B62 F66 111.8(4)
F64 B62 F63 107.9(4)
F65 B62 F63 109.4(4)
F66 B62 F63 104.9(4)
F64 B62 Na58 125.4(3)
F65 B62 Na58 122.8(3)
F66 B62 Na58 58.2(2)
F63 B62 Na58 46.8(2)
F0AA B67 F68 110.3(4)
F0AA B67 F70 111.1(4)
F68 B67 F70 109.3(4)
F0AA B67 F69 109.5(4)
F68 B67 F69 108.8(4)
F70 B67 F69 107.7(4)
F33 B71 F49 111.2(4)
F33 B71 F30 111.0(4)
F49 B71 F30 110.6(4)
F33 B71 F37 110.2(4)
F49 B71 F37 107.8(4)
F30 B71 F37 105.8(4)
F33 B71 Na58 120.7(3)
F49 B71 Na58 127.5(3)
F30 B71 Na58 58.6(2)
F37 B71 Na58 47.5(2)
B48 F1 Na58 99.3(3)
B48 F2 Na58 97.9(4)
B48 F3B Na58 98.0(4)
B71 F30 Na58 94.5(3)
B71 F37 Na58 106.5(3)
B62 F63 Na58 107.0(3)
B62 F66 Na58 94.9(3)
B67 F69 Na58 141.3(3)
F69 Na58 F63 150.26(14)
F69 Na58 F37 86.15(12)
F63 Na58 F37 92.94(12)
F69 Na58 F2 90.2(4)
F63 Na58 F2 93.4(4)
F37 Na58 F2 172.7(4)
F69 Na58 F1 114.31(13)
F63 Na58 F1 91.71(12)
F37 Na58 F1 120.51(12)
F2 Na58 F1 55.60(18)
F69 Na58 F3B 75.6(2)
F63 Na58 F3B 113.9(4)
F37 Na58 F3B 151.2(4)
F2 Na58 F3B 21.6(2)
F1 Na58 F3B 52.07(19)
F69 Na58 F66 98.42(12)
F63 Na58 F66 53.12(10)
F37 Na58 F66 105.04(13)
F2 Na58 F66 81.7(3)
F1 Na58 F66 124.06(13)
F3B Na58 F66 99.6(4)
F69 Na58 F30 105.77(12)
F63 Na58 F30 97.07(11)
F37 Na58 F30 52.81(10)
F2 Na58 F30 122.59(19)
F1 Na58 F30 67.76(10)
F3B Na58 F30 110.8(4)
F66 Na58 F30 144.83(11)
F69 Na58 B48 99.38(13)
F63 Na58 B48 97.88(13)
F37 Na58 B48 145.90(15)
F2 Na58 B48 28.93(19)
F1 Na58 B48 27.51(12)
F3B Na58 B48 26.33(18)
F66 Na58 B48 107.32(14)
F30 Na58 B48 93.66(13)
F69 Na58 B62 124.77(15)
F63 Na58 B62 26.18(12)
F37 Na58 B62 99.12(14)
F2 Na58 B62 88.2(4)
F1 Na58 B62 109.64(14)
F3B Na58 B62 109.5(4)
F66 Na58 B62 26.96(12)
F30 Na58 B62 121.02(13)
B48 Na58 B62 104.80(15)
F69 Na58 B71 94.69(13)
F63 Na58 B71 97.38(13)
F37 Na58 B71 26.02(12)
F2 Na58 B71 148.7(2)
F1 Na58 B71 94.66(13)
F3B Na58 B71 132.7(4)
F66 Na58 B71 127.72(13)
F30 Na58 B71 26.91(11)
B48 Na58 B71 120.04(15)
B62 Na58 B71 113.55(15)
C60 C59 H59A 109.5
C60 C59 H59B 109.5
H59A C59 H59B 109.5
C60 C59 H59C 109.5
H59A C59 H59C 109.5
H59B C59 H59C 109.5
N61 C60 C59 179.1(5)

loop_
_geom_bond_atom_site_label_1
_geom_bond_atom_site_label_2
_geom_bond_distance
C0AA N15 1.345(5)
C0AA C16 1.381(5)
C0AA C41 1.474(5)
C1AA N8 1.343(5)
C1AA C28 1.375(6)
C1AA H1AA 0.9500
C2AA N13 1.345(5)
C2AA C9 1.384(6)
C2AA H2AA 0.9500
C3AA C35 1.382(5)
C3AA C26 1.383(6)
C3AA H3AA 0.9500
C4AA C27 1.384(6)
C4AA C21 1.390(6)
C4AA H4AA 0.9500
C5AA C28 1.379(6)
C5AA C25 1.388(6)
C5AA H5AA 0.9500
C6AA N15 1.344(5)
C6AA C31 1.384(5)
C6AA C39 1.464(6)
C7AA C34 1.380(6)
C7AA C36 1.383(5)
C7AA H7AA 0.9500
C9 C26 1.379(6)
C9 H9 0.9500
C11 N22 1.337(5)
C11 C17 1.379(6)
C11 H11 0.9500
C14 C16 1.382(6)
C14 C31 1.384(6)
C14 H14 0.9500
C16 H16 0.9500
C17 C29 1.387(7)
C17 H17 0.9500
C21 C32 1.373(6)
C21 H21 0.9500
C23 C40 1.373(6)
C23 C29 1.379(6)
C23 H23 0.9500
C24 C34 1.385(6)
C24 C38 1.386(5)
C24 H24 0.9500
C25 C41 1.383(6)
C25 H25 0.9500
C26 H26 0.9500
C27 N12 1.329(5)
C27 H27 0.9500
C28 H28 0.9500
C29 H29 0.9500
C31 H31 0.9500
C32 C39 1.376(5)
C32 H32 0.9500
C34 H34 0.9500
C35 N13 1.355(5)
C35 C38 1.480(5)
C36 N18 1.357(5)
C36 C40 1.475(5)
C38 N18 1.354(5)
C39 N12 1.377(5)
C40 N22 1.361(5)
C41 N8 1.355(5)
N8 Pd19 2.090(3)
N12 Pd19 2.094(3)
N13 Pd19 2.191(3)
N15 Pd19 1.963(3)
N18 Pd19 2.005(3)
N22 Pd19 2.214(3)
B48 F3B 1.330(8)
B48 F4B 1.345(13)
B48 F3 1.351(12)
B48 F4 1.371(8)
B48 F1 1.389(5)
B48 F2B 1.415(8)
B48 F2 1.449(9)
B48 Na58 2.968(5)
B62 F64 1.377(6)
B62 F65 1.380(6)
B62 F66 1.390(6)
B62 F63 1.410(6)
B62 Na58 3.056(6)
B67 F0AA 1.375(5)
B67 F68 1.386(5)
B67 F70 1.394(5)
B67 F69 1.408(6)
B71 F33 1.358(6)
B71 F49 1.384(5)
B71 F30 1.392(5)
B71 F37 1.403(6)
B71 Na58 3.066(5)
F1 Na58 2.409(3)
F2 Na58 2.400(7)
F3B Na58 2.474(8)
F30 Na58 2.626(4)
F37 Na58 2.356(4)
F63 Na58 2.330(3)
F66 Na58 2.605(4)
F69 Na58 2.245(3)
C59 C60 1.453(7)
C59 H59A 0.9800
C59 H59B 0.9800
C59 H59C 0.9800
C60 N61 1.139(6)

loop_
_geom_torsion_atom_site_label_1
_geom_torsion_atom_site_label_2
_geom_torsion_atom_site_label_3
_geom_torsion_atom_site_label_4
_geom_torsion
N13 C2AA C9 C26 0.1(6)
N15 C0AA C16 C14 1.8(6)
C41 C0AA C16 C14 -178.7(4)
C31 C14 C16 C0AA 0.5(6)
N22 C11 C17 C29 -0.4(7)
C27 C4AA C21 C32 -0.3(6)
C28 C5AA C25 C41 -1.0(6)
C2AA C9 C26 C3AA 0.1(6)
C35 C3AA C26 C9 -0.4(6)
C21 C4AA C27 N12 -0.3(6)
N8 C1AA C28 C5AA 0.5(6)
C25 C5AA C28 C1AA 0.1(6)
C40 C23 C29 C17 -1.4(7)
C11 C17 C29 C23 1.7(7)
N15 C6AA C31 C14 2.1(6)
C39 C6AA C31 C14 -178.3(4)
C16 C14 C31 C6AA -2.5(6)
C4AA C21 C32 C39 0.8(6)
C36 C7AA C34 C24 -0.6(6)
C38 C24 C34 C7AA -0.9(6)
C26 C3AA C35 N13 0.4(6)
C26 C3AA C35 C38 -178.2(4)
C34 C7AA C36 N18 1.7(6)
C34 C7AA C36 C40 -178.1(4)
C34 C24 C38 N18 1.4(6)
C34 C24 C38 C35 -178.0(4)
N13 C35 C38 N18 -1.6(5)
C3AA C35 C38 N18 177.1(4)
N13 C35 C38 C24 177.7(4)
C3AA C35 C38 C24 -3.5(6)
C21 C32 C39 N12 -0.7(6)
C21 C32 C39 C6AA 177.7(4)
N15 C6AA C39 C32 -173.1(3)
C31 C6AA C39 C32 7.3(6)
N15 C6AA C39 N12 5.4(5)
C31 C6AA C39 N12 -174.3(4)
C29 C23 C40 N22 -0.1(6)
C29 C23 C40 C36 177.1(4)
N18 C36 C40 N22 7.4(5)
C7AA C36 C40 N22 -172.9(4)
N18 C36 C40 C23 -170.1(4)
C7AA C36 C40 C23 9.7(6)
C5AA C25 C41 N8 1.4(6)
C5AA C25 C41 C0AA 179.8(4)
N15 C0AA C41 N8 2.4(5)
C16 C0AA C41 N8 -177.0(4)
N15 C0AA C41 C25 -176.1(3)
C16 C0AA C41 C25 4.5(6)
C28 C1AA N8 C41 -0.2(6)
C28 C1AA N8 Pd19 -173.2(3)
C25 C41 N8 C1AA -0.8(5)
C0AA C41 N8 C1AA -179.3(3)
C25 C41 N8 Pd19 173.2(3)
C0AA C41 N8 Pd19 -5.4(4)
C4AA C27 N12 C39 0.3(5)
C4AA C27 N12 Pd19 -172.2(3)
C32 C39 N12 C27 0.1(5)
C6AA C39 N12 C27 -178.4(3)
C32 C39 N12 Pd19 173.8(3)
C6AA C39 N12 Pd19 -4.8(4)
C9 C2AA N13 C35 -0.1(6)
C9 C2AA N13 Pd19 -177.5(3)
C3AA C35 N13 C2AA -0.2(6)
C38 C35 N13 C2AA 178.6(3)
C3AA C35 N13 Pd19 177.5(3)
C38 C35 N13 Pd19 -3.7(4)
C31 C6AA N15 C0AA 0.3(5)
C39 C6AA N15 C0AA -179.4(3)
C31 C6AA N15 Pd19 176.4(3)
C39 C6AA N15 Pd19 -3.3(4)
C16 C0AA N15 C6AA -2.3(5)
C41 C0AA N15 C6AA 178.2(3)
C16 C0AA N15 Pd19 -178.4(3)
C41 C0AA N15 Pd19 2.1(4)
C24 C38 N18 C36 -0.3(5)
C35 C38 N18 C36 179.1(3)
C24 C38 N18 Pd19 -172.6(3)
C35 C38 N18 Pd19 6.8(4)
C7AA C36 N18 C38 -1.2(5)
C40 C36 N18 C38 178.5(3)
C7AA C36 N18 Pd19 171.0(3)
C40 C36 N18 Pd19 -9.2(4)
C17 C11 N22 C40 -1.2(6)
C17 C11 N22 Pd19 -173.7(3)
C23 C40 N22 C11 1.4(6)
C36 C40 N22 C11 -176.1(3)
C23 C40 N22 Pd19 175.1(3)
C36 C40 N22 Pd19 -2.4(4)
C6AA N15 Pd19 N18 -139.5(15)
C0AA N15 Pd19 N18 36.9(17)
C6AA N15 Pd19 N8 179.8(3)
C0AA N15 Pd19 N8 -3.9(3)
C6AA N15 Pd19 N12 0.5(3)
C0AA N15 Pd19 N12 176.9(3)
C6AA N15 Pd19 N13 -94.5(3)
C0AA N15 Pd19 N13 81.8(3)
C6AA N15 Pd19 N22 81.6(3)
C0AA N15 Pd19 N22 -102.1(3)
C38 N18 Pd19 N15 38.9(17)
C36 N18 Pd19 N15 -133.6(15)
C38 N18 Pd19 N8 79.2(3)
C36 N18 Pd19 N8 -93.3(3)
C38 N18 Pd19 N12 -100.5(3)
C36 N18 Pd19 N12 87.0(3)
C38 N18 Pd19 N13 -6.6(3)
C36 N18 Pd19 N13 -179.1(3)
C38 N18 Pd19 N22 178.5(3)
C36 N18 Pd19 N22 6.0(3)
C1AA N8 Pd19 N15 178.4(3)
C41 N8 Pd19 N15 5.0(2)
C1AA N8 Pd19 N18 1.3(3)
C41 N8 Pd19 N18 -172.1(3)
C1AA N8 Pd19 N12 -179.5(3)
C41 N8 Pd19 N12 7.1(5)
C1AA N8 Pd19 N13 78.6(3)
C41 N8 Pd19 N13 -94.8(3)
C1AA N8 Pd19 N22 -77.1(3)
C41 N8 Pd19 N22 109.5(3)
C27 N12 Pd19 N15 175.5(3)
C39 N12 Pd19 N15 2.4(2)
C27 N12 Pd19 N18 -7.4(3)
C39 N12 Pd19 N18 179.5(2)
C27 N12 Pd19 N8 173.4(3)
C39 N12 Pd19 N8 0.4(5)
C27 N12 Pd19 N13 -86.3(3)
C39 N12 Pd19 N13 100.6(2)
C27 N12 Pd19 N22 68.1(3)
C39 N12 Pd19 N22 -104.9(3)
C2AA N13 Pd19 N15 6.2(3)
C35 N13 Pd19 N15 -171.3(3)
C2AA N13 Pd19 N18 -177.0(3)
C35 N13 Pd19 N18 5.5(3)
C2AA N13 Pd19 N8 85.5(3)
C35 N13 Pd19 N8 -92.1(3)
C2AA N13 Pd19 N12 -74.5(3)
C35 N13 Pd19 N12 108.0(3)
C2AA N13 Pd19 N22 -165.2(3)
C35 N13 Pd19 N22 17.3(4)
C11 N22 Pd19 N15 -11.6(4)
C40 N22 Pd19 N15 175.3(3)
C11 N22 Pd19 N18 171.4(4)
C40 N22 Pd19 N18 -1.7(3)
C11 N22 Pd19 N8 -93.9(3)
C40 N22 Pd19 N8 93.0(3)
C11 N22 Pd19 N12 66.1(3)
C40 N22 Pd19 N12 -107.0(3)
C11 N22 Pd19 N13 159.5(3)
C40 N22 Pd19 N13 -13.5(4)
F3B B48 F1 Na58 -23.9(9)
F4B B48 F1 Na58 102.3(8)
F3 B48 F1 Na58 130.3(7)
F4 B48 F1 Na58 -100.7(9)
F2B B48 F1 Na58 -139.3(6)
F2 B48 F1 Na58 15.6(7)
F3B B48 F2 Na58 79.1(8)
F4B B48 F2 Na58 -130.9(7)
F3 B48 F2 Na58 -130.3(7)
F4 B48 F2 Na58 110.0(6)
F1 B48 F2 Na58 -15.6(7)
F2B B48 F2 Na58 119.5(8)
F4B B48 F3B Na58 -104.9(8)
F3 B48 F3B Na58 -117.7(10)
F4 B48 F3B Na58 139.2(7)
F1 B48 F3B Na58 23.1(8)
F2B B48 F3B Na58 131.8(5)
F2 B48 F3B Na58 -72.3(7)
F33 B71 F30 Na58 113.9(3)
F49 B71 F30 Na58 -122.1(3)
F37 B71 F30 Na58 -5.6(3)
F33 B71 F37 Na58 -113.5(3)
F49 B71 F37 Na58 124.9(3)
F30 B71 F37 Na58 6.5(4)
F64 B62 F63 Na58 -122.1(3)
F65 B62 F63 Na58 117.2(3)
F66 B62 F63 Na58 -2.9(4)
F64 B62 F66 Na58 119.1(4)
F65 B62 F66 Na58 -116.0(4)
F63 B62 F66 Na58 2.5(4)
F0AA B67 F69 Na58 -70.0(5)
F68 B67 F69 Na58 50.6(6)
F70 B67 F69 Na58 169.0(3)
B67 F69 Na58 F63 -45.8(5)
B67 F69 Na58 F37 43.4(4)
B67 F69 Na58 F2 -143.0(5)
B67 F69 Na58 F1 165.2(4)
B67 F69 Na58 F3B -159.1(6)
B67 F69 Na58 F66 -61.3(4)
B67 F69 Na58 F30 92.9(4)
B67 F69 Na58 B48 -170.5(4)
B67 F69 Na58 B62 -55.1(5)
B67 F69 Na58 B71 68.0(4)
B62 F63 Na58 F69 -17.4(4)
B62 F63 Na58 F37 -104.8(3)
B62 F63 Na58 F2 78.9(3)
B62 F63 Na58 F1 134.6(3)
B62 F63 Na58 F3B 85.8(4)
B62 F63 Na58 F66 1.9(3)
B62 F63 Na58 F30 -157.7(3)
B62 F63 Na58 B48 107.6(3)
B62 F63 Na58 B71 -130.5(3)
B71 F37 Na58 F69 109.0(3)
B71 F37 Na58 F63 -100.8(3)
B71 F37 Na58 F2 49(2)
B71 F37 Na58 F1 -7.1(3)
B71 F37 Na58 F3B 58.7(5)
B71 F37 Na58 F66 -153.3(3)
B71 F37 Na58 F30 -4.2(2)
B71 F37 Na58 B48 7.9(4)
B71 F37 Na58 B62 -126.4(3)
B48 F2 Na58 F69 -109.3(7)
B48 F2 Na58 F63 100.2(7)
B48 F2 Na58 F37 -49(3)
B48 F2 Na58 F1 10.5(5)
B48 F2 Na58 F3B -62.4(6)
B48 F2 Na58 F66 152.2(8)
B48 F2 Na58 F30 -0.4(10)
B48 F2 Na58 B62 125.9(7)
B48 F2 Na58 B71 -9.9(14)
B48 F1 Na58 F69 61.3(3)
B48 F1 Na58 F63 -103.9(3)
B48 F1 Na58 F37 161.7(3)
B48 F1 Na58 F2 -11.0(5)
B48 F1 Na58 F3B 15.5(6)
B48 F1 Na58 F66 -58.7(3)
B48 F1 Na58 F30 159.2(3)
B48 F1 Na58 B62 -84.4(3)
B48 F1 Na58 B71 158.6(3)
B48 F3B Na58 F69 -153.8(10)
B48 F3B Na58 F63 56.1(10)
B48 F3B Na58 F37 -101.5(8)
B48 F3B Na58 F2 75.1(8)
B48 F3B Na58 F1 -16.2(6)
B48 F3B Na58 F66 109.9(9)
B48 F3B Na58 F30 -52.1(10)
B48 F3B Na58 B62 83.9(9)
B48 F3B Na58 B71 -70.8(10)
B62 F66 Na58 F69 168.7(3)
B62 F66 Na58 F63 -1.8(3)
B62 F66 Na58 F37 80.4(3)
B62 F66 Na58 F2 -102.3(4)
B62 F66 Na58 F1 -64.3(3)
B62 F66 Na58 F3B -114.6(3)
B62 F66 Na58 F30 35.3(4)
B62 F66 Na58 B48 -88.7(3)
B62 F66 Na58 B71 66.0(3)
B71 F30 Na58 F69 -68.4(3)
B71 F30 Na58 F63 92.4(3)
B71 F30 Na58 F37 4.1(2)
B71 F30 Na58 F2 -169.0(5)
B71 F30 Na58 F1 -178.7(3)
B71 F30 Na58 F3B -148.7(4)
B71 F30 Na58 F66 63.3(3)
B71 F30 Na58 B48 -169.2(3)
B71 F30 Na58 B62 81.1(3)
F3B B48 Na58 F69 25.7(10)
F4B B48 Na58 F69 128.4(8)
F3 B48 Na58 F69 153.5(8)
F4 B48 Na58 F69 -17.4(7)
F1 B48 Na58 F69 -125.9(3)
F2B B48 Na58 F69 -59.7(9)
F2 B48 Na58 F69 73.0(8)
F3B B48 Na58 F63 -130.0(10)
F4B B48 Na58 F63 -27.3(8)
F3 B48 Na58 F63 -2.2(9)
F4 B48 Na58 F63 -173.1(7)
F1 B48 Na58 F63 78.4(3)
F2B B48 Na58 F63 144.6(9)
F2 B48 Na58 F63 -82.6(8)
F3B B48 Na58 F37 122.7(10)
F4B B48 Na58 F37 -134.6(8)
F3 B48 Na58 F37 -109.5(9)
F4 B48 Na58 F37 79.6(7)
F1 B48 Na58 F37 -28.8(4)
F2B B48 Na58 F37 37.3(10)
F2 B48 Na58 F37 170.1(8)
F3B B48 Na58 F2 -47.3(5)
F4B B48 Na58 F2 55.3(8)
F3 B48 Na58 F2 80.4(8)
F4 B48 Na58 F2 -90.5(7)
F1 B48 Na58 F2 161.1(9)
F2B B48 Na58 F2 -132.8(8)
F3B B48 Na58 F1 151.6(10)
F4B B48 Na58 F1 -105.7(9)
F3 B48 Na58 F1 -80.6(9)
F4 B48 Na58 F1 108.4(8)
F2B B48 Na58 F1 66.1(9)
F2 B48 Na58 F1 -161.1(9)
F4B B48 Na58 F3B 102.7(9)
F3 B48 Na58 F3B 127.8(10)
F4 B48 Na58 F3B -43.1(7)
F1 B48 Na58 F3B -151.6(10)
F2B B48 Na58 F3B -85.4(8)
F2 B48 Na58 F3B 47.3(5)
F3B B48 Na58 F66 -76.2(10)
F4B B48 Na58 F66 26.4(8)
F3 B48 Na58 F66 51.5(9)
F4 B48 Na58 F66 -119.4(7)
F1 B48 Na58 F66 132.2(3)
F2B B48 Na58 F66 -161.7(9)
F2 B48 Na58 F66 -28.9(8)
F3B B48 Na58 F30 132.4(10)
F4B B48 Na58 F30 -125.0(8)
F3 B48 Na58 F30 -99.9(9)
F4 B48 Na58 F30 89.2(7)
F1 B48 Na58 F30 -19.2(3)
F2B B48 Na58 F30 46.9(9)
F2 B48 Na58 F30 179.7(8)
F3B B48 Na58 B62 -104.2(10)
F4B B48 Na58 B62 -1.5(8)
F3 B48 Na58 B62 23.6(9)
F4 B48 Na58 B62 -147.4(7)
F1 B48 Na58 B62 104.2(3)
F2B B48 Na58 B62 170.3(9)
F2 B48 Na58 B62 -56.9(8)
F3B B48 Na58 B71 126.7(10)
F4B B48 Na58 B71 -130.6(8)
F3 B48 Na58 B71 -105.5(9)
F4 B48 Na58 B71 83.6(7)
F1 B48 Na58 B71 -24.9(3)
F2B B48 Na58 B71 41.3(9)
F2 B48 Na58 B71 174.1(8)
F64 B62 Na58 F69 -109.0(4)
F65 B62 Na58 F69 83.2(4)
F66 B62 Na58 F69 -13.7(3)
F63 B62 Na58 F69 169.6(3)
F64 B62 Na58 F63 81.4(5)
F65 B62 Na58 F63 -86.4(4)
F66 B62 Na58 F63 176.7(5)
F64 B62 Na58 F37 159.3(4)
F65 B62 Na58 F37 -8.5(4)
F66 B62 Na58 F37 -105.3(3)
F63 B62 Na58 F37 78.0(3)
F64 B62 Na58 F2 -20.1(5)
F65 B62 Na58 F2 172.1(4)
F66 B62 Na58 F2 75.3(4)
F63 B62 Na58 F2 -101.4(4)
F64 B62 Na58 F1 32.2(4)
F65 B62 Na58 F1 -135.6(4)
F66 B62 Na58 F1 127.6(3)
F63 B62 Na58 F1 -49.1(3)
F64 B62 Na58 F3B -23.3(5)
F65 B62 Na58 F3B 168.9(4)
F66 B62 Na58 F3B 72.1(3)
F63 B62 Na58 F3B -104.7(3)
F64 B62 Na58 F66 -95.4(5)
F65 B62 Na58 F66 96.8(5)
F63 B62 Na58 F66 -176.7(5)
F64 B62 Na58 F30 107.5(4)
F65 B62 Na58 F30 -60.3(4)
F66 B62 Na58 F30 -157.2(2)
F63 B62 Na58 F30 26.1(3)
F64 B62 Na58 B48 3.8(4)
F65 B62 Na58 B48 -164.0(4)
F66 B62 Na58 B48 99.2(3)
F63 B62 Na58 B48 -77.5(3)
F64 B62 Na58 B71 136.7(4)
F65 B62 Na58 B71 -31.1(4)
F66 B62 Na58 B71 -128.0(3)
F63 B62 Na58 B71 55.3(3)
F33 B71 Na58 F69 18.8(4)
F49 B71 Na58 F69 -150.9(4)
F30 B71 Na58 F69 116.1(2)
F37 B71 Na58 F69 -71.2(3)
F33 B71 Na58 F63 171.6(3)
F49 B71 Na58 F63 1.9(4)
F30 B71 Na58 F63 -91.1(2)
F37 B71 Na58 F63 81.5(3)
F33 B71 Na58 F37 90.1(4)
F49 B71 Na58 F37 -79.6(4)
F30 B71 Na58 F37 -172.6(4)
F33 B71 Na58 F2 -79.3(8)
F49 B71 Na58 F2 111.0(8)
F30 B71 Na58 F2 18.0(8)
F37 B71 Na58 F2 -169.4(8)
F33 B71 Na58 F1 -96.1(3)
F49 B71 Na58 F1 94.2(4)
F30 B71 Na58 F1 1.2(2)
F37 B71 Na58 F1 173.9(3)
F33 B71 Na58 F3B -55.9(5)
F49 B71 Na58 F3B 134.4(4)
F30 B71 Na58 F3B 41.4(4)
F37 B71 Na58 F3B -146.0(4)
F33 B71 Na58 F66 123.3(3)
F49 B71 Na58 F66 -46.4(4)
F30 B71 Na58 F66 -139.4(2)
F37 B71 Na58 F66 33.2(3)
F33 B71 Na58 F30 -97.3(4)
F49 B71 Na58 F30 93.0(4)
F37 B71 Na58 F30 172.6(4)
F33 B71 Na58 B48 -84.8(4)
F49 B71 Na58 B48 105.5(4)
F30 B71 Na58 B48 12.5(3)
F37 B71 Na58 B48 -174.9(3)
F33 B71 Na58 B62 150.1(3)
F49 B71 Na58 B62 -19.6(4)
F30 B71 Na58 B62 -112.6(3)
F37 B71 Na58 B62 60.1(3)
